data_4506804
loop_
_publ_author_name
'Vangala, Venu R.'
'Chow, Pui Shan'
'Tan, Reginald B. H.'

_publ_section_title
;
 Co-Crystals and Co-Crystal Hydrates of the Antibiotic Nitrofurantoin:
 Structural Studies and Physicochemical Properties
;
_journal_issue 12
_journal_name_full 'Crystal Growth &amp; Design'
_journal_page_first 5925
_journal_paper_doi 10.1021/cg300887p
_journal_volume 12
_journal_year 2012
_chemical_formula_sum 'C13 H12 N5 O6'
_chemical_formula_weight 334.28
_chemical_name_common
;
 1:1/2:1 Cocrystal of nitrofurantoin, 4,4'-bipyridyl and water
;
_chemical_name_systematic
;
 1:0.5:1 Cocrystal of nitrofurantoin, 4,4'-bipyridyl and water
;
_space_group_IT_number 15
_symmetry_cell_setting monoclinic
_symmetry_space_group_name_Hall '-C 2yc'
_symmetry_space_group_name_H-M 'C 1 2/c 1'
_atom_sites_solution_hydrogens geom
_atom_sites_solution_primary direct
_atom_sites_solution_secondary difmap
_audit_creation_method SHELXL-97
_cell_angle_alpha 90.00
_cell_angle_beta 99.86(3)
_cell_angle_gamma 90.00
_cell_formula_units_Z 8
_cell_length_a 31.804(6)
_cell_length_b 6.7822(14)
_cell_length_c 13.672(3)
_cell_measurement_reflns_used 3430
_cell_measurement_temperature 110(2)
_cell_measurement_theta_max 31.0778
_cell_measurement_theta_min 2.1561
_cell_volume 2905.5(11)
_computing_cell_refinement 'CrystalClear (Rigaku Inc., 2007)'
_computing_data_collection 'CrystalClear (Rigaku Inc., 2007)'
_computing_data_reduction 'CrystalClear (Rigaku Inc., 2007)'
_computing_structure_refinement 'SHELXL-97 (Sheldrick, 1997)'
_computing_structure_solution 'SHELXS-97 (Sheldrick, 1990)'
_diffrn_ambient_temperature 110(2)
_diffrn_measured_fraction_theta_full 1.000
_diffrn_measured_fraction_theta_max 1.000
_diffrn_measurement_device_type 'Rigaku Saturn CCD area detector'
_diffrn_measurement_method '\w scans'
_diffrn_radiation_monochromator graphite
_diffrn_radiation_source 'fine-focus sealed tube'
_diffrn_radiation_type MoK\a
_diffrn_radiation_wavelength 0.71073
_diffrn_reflns_av_R_equivalents 0.0369
_diffrn_reflns_av_sigmaI/netI 0.0210
_diffrn_reflns_limit_h_max 37
_diffrn_reflns_limit_h_min -37
_diffrn_reflns_limit_k_max 6
_diffrn_reflns_limit_k_min -8
_diffrn_reflns_limit_l_max 16
_diffrn_reflns_limit_l_min -16
_diffrn_reflns_number 16577
_diffrn_reflns_theta_full 25.00
_diffrn_reflns_theta_max 25.00
_diffrn_reflns_theta_min 2.60
_exptl_absorpt_coefficient_mu 0.124
_exptl_absorpt_correction_T_max 0.9865
_exptl_absorpt_correction_T_min 0.9733
_exptl_absorpt_correction_type multi-scan
_exptl_absorpt_process_details '(SADABS, Rigaku 2007)'
_exptl_crystal_colour Yellow
_exptl_crystal_density_diffrn 1.528
_exptl_crystal_density_method 'not measured'
_exptl_crystal_description Block
_exptl_crystal_F_000 1384
_exptl_crystal_size_max 0.22
_exptl_crystal_size_mid 0.13
_exptl_crystal_size_min 0.11
_refine_diff_density_max 0.234
_refine_diff_density_min -0.268
_refine_diff_density_rms 0.055
_refine_ls_extinction_method none
_refine_ls_goodness_of_fit_ref 1.241
_refine_ls_hydrogen_treatment mixed
_refine_ls_matrix_type full
_refine_ls_number_parameters 229
_refine_ls_number_reflns 2556
_refine_ls_number_restraints 0
_refine_ls_restrained_S_all 1.241
_refine_ls_R_factor_all 0.0686
_refine_ls_R_factor_gt 0.0672
_refine_ls_shift/su_max 0.000
_refine_ls_shift/su_mean 0.000
_refine_ls_structure_factor_coef Fsqd
_refine_ls_weighting_details 'calc w=1/[\s^2^(Fo^2^)+(0.0603P)^2^+4.9189P] where P=(Fo^2^+2Fc^2^)/3'
_refine_ls_weighting_scheme calc
_refine_ls_wR_factor_gt 0.1533
_refine_ls_wR_factor_ref 0.1544
_reflns_number_gt 2510
_reflns_number_total 2556
_reflns_threshold_expression >2sigma(I)
_cod_data_source_file cg300887p_si_001.cif
_cod_data_source_block nf-4,4'-bipyridyl-monohydrate(1:0.5:1)
_cod_depositor_comments
;
The following automatic conversions were performed:

'_symmetry_cell_setting' value 'Monoclinic' changed to 'monoclinic'
according to /home/saulius/struct/CIF-dictionaries/cif_core.dic
dictionary named 'cif_core.dic' version 2.4.2 from 2011-04-26.

Automatic conversion script
Id: cif_fix_values 1891 2012-01-12 08:04:46Z andrius 
;
_cod_original_cell_volume 2905.5(10)
_cod_original_sg_symbol_H-M 'C 2 /c'
_cod_database_code 4506804

loop_
_symmetry_equiv_pos_as_xyz
'x, y, z'
'-x, y, -z+1/2'
'x+1/2, y+1/2, z'
'-x+1/2, y+1/2, -z+1/2'
'-x, -y, -z'
'x, -y, z-1/2'
'-x+1/2, -y+1/2, -z'
'x+1/2, -y+1/2, z-1/2'

loop_
_atom_site_label
_atom_site_type_symbol
_atom_site_fract_x
_atom_site_fract_y
_atom_site_fract_z
_atom_site_U_iso_or_equiv
_atom_site_adp_type
_atom_site_occupancy
_atom_site_symmetry_multiplicity
_atom_site_calc_flag
_atom_site_refinement_flags
O1 O 0.11829(5) 0.6031(3) 0.41073(12) 0.0299(4) Uani 1 1 d .
N2 N 0.20424(7) 0.5344(3) 0.42667(15) 0.0291(5) Uani 1 1 d .
O4 O 0.26085(6) 0.5125(3) 0.60478(13) 0.0340(5) Uani 1 1 d .
N3 N 0.24655(7) 0.4938(3) 0.43289(15) 0.0298(5) Uani 1 1 d .
O5 O 0.34411(6) 0.3419(3) 0.37609(15) 0.0416(5) Uani 1 1 d .
C4 C 0.07574(8) 0.6190(4) 0.37633(19) 0.0284(6) Uani 1 1 d .
O3 O 0.01079(6) 0.6720(3) 0.41812(14) 0.0396(5) Uani 1 1 d .
N4 N 0.31177(7) 0.4248(3) 0.50934(16) 0.0310(5) Uani 1 1 d .
N1 N 0.04972(7) 0.6549(3) 0.44823(16) 0.0332(5) Uani 1 1 d .
N5 N 0.39112(7) 0.3965(3) 0.63450(17) 0.0336(5) Uani 1 1 d .
C10 C 0.46529(8) 0.3559(4) 0.62400(19) 0.0309(6) Uani 1 1 d .
H10A H 0.4862 0.3269 0.5842 0.037 Uiso 1 1 calc R
C6 C 0.27191(8) 0.4817(4) 0.52549(19) 0.0285(6) Uani 1 1 d .
C12 C 0.44464(8) 0.4345(4) 0.7788(2) 0.0306(6) Uani 1 1 d .
H12A H 0.4513 0.4635 0.8477 0.037 Uiso 1 1 calc R
C11 C 0.47731(8) 0.3955(4) 0.72577(19) 0.0283(6) Uani 1 1 d .
O2 O 0.06675(6) 0.6695(3) 0.53611(14) 0.0445(5) Uani 1 1 d .
C1 C 0.13600(8) 0.5679(4) 0.32736(18) 0.0293(6) Uani 1 1 d .
C5 C 0.18132(8) 0.5347(4) 0.33940(19) 0.0300(6) Uani 1 1 d .
H5B H 0.1943 0.5130 0.2828 0.036 Uiso 1 1 calc R
C13 C 0.40252(9) 0.4313(4) 0.7320(2) 0.0320(6) Uani 1 1 d .
H13A H 0.3808 0.4546 0.7704 0.038 Uiso 1 1 calc R
C7 C 0.31306(9) 0.3949(4) 0.4101(2) 0.0328(6) Uani 1 1 d .
C8 C 0.26912(8) 0.4381(4) 0.35285(19) 0.0315(6) Uani 1 1 d .
H8A H 0.2697 0.5475 0.3052 0.038 Uiso 1 1 calc R
H8B H 0.2563 0.3201 0.3169 0.038 Uiso 1 1 calc R
C9 C 0.42246(8) 0.3598(4) 0.5826(2) 0.0327(6) Uani 1 1 d .
H9A H 0.4148 0.3350 0.5134 0.039 Uiso 1 1 calc R
C2 C 0.10521(8) 0.5640(4) 0.24472(19) 0.0312(6) Uani 1 1 d .
H2B H 0.1095 0.5434 0.1784 0.037 Uiso 1 1 calc R
C3 C 0.06578(8) 0.5963(4) 0.27634(19) 0.0305(6) Uani 1 1 d .
H3A H 0.0383 0.6011 0.2364 0.037 Uiso 1 1 calc R
O6 O 0.17624(8) 0.3290(3) 0.12285(15) 0.0434(5) Uani 1 1 d .
H4 H 0.3380(10) 0.408(5) 0.559(2) 0.045(8) Uiso 1 1 d .
H6B H 0.1977(19) 0.376(8) 0.095(4) 0.13(2) Uiso 1 1 d .
H6A H 0.148(2) 0.339(9) 0.070(4) 0.15(2) Uiso 1 1 d .

loop_
_atom_site_aniso_label
_atom_site_aniso_U_11
_atom_site_aniso_U_22
_atom_site_aniso_U_33
_atom_site_aniso_U_23
_atom_site_aniso_U_13
_atom_site_aniso_U_12
O1 0.0263(9) 0.0354(10) 0.0272(9) -0.0009(8) 0.0024(7) -0.0026(7)
N2 0.0262(11) 0.0303(12) 0.0296(11) 0.0024(9) 0.0015(9) -0.0022(9)
O4 0.0315(10) 0.0428(11) 0.0278(10) 0.0024(8) 0.0049(8) 0.0006(8)
N3 0.0257(11) 0.0389(13) 0.0248(11) 0.0001(9) 0.0045(9) 0.0009(9)
O5 0.0373(11) 0.0467(12) 0.0431(11) 0.0023(9) 0.0136(9) 0.0061(9)
C4 0.0257(13) 0.0267(13) 0.0315(13) 0.0019(11) 0.0017(10) -0.0018(10)
O3 0.0291(10) 0.0489(13) 0.0401(11) 0.0010(9) 0.0041(8) 0.0013(9)
N4 0.0269(11) 0.0361(13) 0.0301(11) 0.0049(10) 0.0048(9) 0.0018(9)
N1 0.0297(12) 0.0364(13) 0.0326(12) 0.0004(10) 0.0029(9) -0.0006(10)
N5 0.0300(12) 0.0319(12) 0.0387(13) 0.0041(10) 0.0050(10) -0.0013(10)
C10 0.0316(14) 0.0296(14) 0.0318(13) 0.0025(11) 0.0065(11) 0.0018(11)
C6 0.0285(13) 0.0296(14) 0.0274(13) 0.0015(11) 0.0050(10) -0.0013(10)
C12 0.0314(14) 0.0277(14) 0.0326(14) -0.0005(11) 0.0056(11) 0.0005(11)
C11 0.0293(14) 0.0235(13) 0.0320(13) 0.0010(10) 0.0047(11) -0.0009(10)
O2 0.0440(12) 0.0596(14) 0.0276(10) -0.0063(9) -0.0002(9) 0.0031(10)
C1 0.0296(13) 0.0307(14) 0.0270(13) 0.0001(10) 0.0029(10) -0.0029(11)
C5 0.0290(13) 0.0329(15) 0.0277(13) 0.0005(11) 0.0038(11) -0.0035(11)
C13 0.0309(14) 0.0296(14) 0.0360(14) 0.0019(11) 0.0072(11) -0.0008(11)
C7 0.0311(14) 0.0328(15) 0.0349(14) 0.0029(11) 0.0069(11) 0.0015(11)
C8 0.0299(14) 0.0387(15) 0.0264(13) -0.0007(11) 0.0064(11) -0.0015(11)
C9 0.0348(14) 0.0316(14) 0.0307(13) 0.0007(11) 0.0029(11) -0.0026(11)
C2 0.0339(14) 0.0329(14) 0.0259(13) 0.0004(11) 0.0025(11) -0.0028(11)
C3 0.0294(13) 0.0305(14) 0.0290(13) 0.0011(11) -0.0020(10) -0.0023(11)
O6 0.0494(13) 0.0468(13) 0.0353(11) 0.0021(9) 0.0108(10) 0.0041(10)

loop_
_atom_type_symbol
_atom_type_description
_atom_type_scat_dispersion_real
_atom_type_scat_dispersion_imag
_atom_type_scat_source
C C 0.0033 0.0016 'International Tables Vol C Tables 4.2.6.8 and 6.1.1.4'
H H 0.0000 0.0000 'International Tables Vol C Tables 4.2.6.8 and 6.1.1.4'
N N 0.0061 0.0033 'International Tables Vol C Tables 4.2.6.8 and 6.1.1.4'
O O 0.0106 0.0060 'International Tables Vol C Tables 4.2.6.8 and 6.1.1.4'

loop_
_geom_angle_atom_site_label_1
_geom_angle_atom_site_label_2
_geom_angle_atom_site_label_3
_geom_angle
_geom_angle_site_symmetry_3
C4 O1 C1 104.57(19) .
C5 N2 N3 117.1(2) .
N2 N3 C6 119.0(2) .
N2 N3 C8 127.9(2) .
C6 N3 C8 112.8(2) .
C3 C4 O1 112.7(2) .
C3 C4 N1 131.1(2) .
O1 C4 N1 116.2(2) .
C6 N4 C7 112.4(2) .
O2 N1 O3 124.2(2) .
O2 N1 C4 118.7(2) .
O3 N1 C4 117.1(2) .
C13 N5 C9 117.4(2) .
C9 C10 C11 119.0(2) .
O4 C6 N4 127.3(2) .
O4 C6 N3 126.5(2) .
N4 C6 N3 106.2(2) .
C13 C12 C11 120.4(2) .
C12 C11 C10 116.9(2) .
C12 C11 C11 121.6(3) 2_656
C10 C11 C11 121.5(3) 2_656
C2 C1 O1 110.6(2) .
C2 C1 C5 130.9(2) .
O1 C1 C5 118.4(2) .
N2 C5 C1 120.2(2) .
N5 C13 C12 122.6(3) .
O5 C7 N4 125.6(3) .
O5 C7 C8 126.8(2) .
N4 C7 C8 107.5(2) .
N3 C8 C7 101.1(2) .
N5 C9 C10 123.7(2) .
C1 C2 C3 107.0(2) .
C4 C3 C2 105.0(2) .

loop_
_geom_bond_atom_site_label_1
_geom_bond_atom_site_label_2
_geom_bond_distance
_geom_bond_site_symmetry_2
O1 C4 1.359(3) .
O1 C1 1.376(3) .
N2 C5 1.287(3) .
N2 N3 1.362(3) .
O4 C6 1.214(3) .
N3 C6 1.382(3) .
N3 C8 1.458(3) .
O5 C7 1.216(3) .
C4 C3 1.358(4) .
C4 N1 1.410(3) .
O3 N1 1.241(3) .
N4 C6 1.379(3) .
N4 C7 1.379(3) .
N1 O2 1.234(3) .
N5 C13 1.341(4) .
N5 C9 1.342(4) .
C10 C9 1.383(4) .
C10 C11 1.404(4) .
C12 C13 1.382(4) .
C12 C11 1.391(4) .
C11 C11 1.481(5) 2_656
C1 C2 1.363(4) .
C1 C5 1.440(4) .
C7 C8 1.509(4) .
C2 C3 1.412(4) .
